data_2016769
loop_
_publ_author_name
'Guan, Xiao-Hong'
'Wu, Jian-Zhong'
'Yu, Ying'
'Yang, Ping'

_publ_section_title
;<i>cis</i>-Dichloridobis(1,10-phenanthroline-5,6-diol-\k^2^<i>N</i>,<i>N</i>')manganese(II):
 a supramolecular chain formed <i>via</i> O---H&#x00B7;&#x00B7;&#x00B7;Cl
 bonds and aromatic stacking
;
_journal_coeditor_code LN3111
_journal_issue 9
_journal_name_full 'Acta Crystallographica Section C'
_journal_page_first m311
_journal_page_last m313
_journal_paper_doi 10.1107/S0108270108026000
_journal_volume 64
_journal_year 2008
_chemical_formula_iupac '[Mn Cl2 (C12 H8 N2 O2)2]'
_chemical_formula_moiety 'C24 H16 Cl2 Mn N4 O4'
_chemical_formula_sum 'C24 H16 Cl2 Mn N4 O4'
_chemical_formula_weight 550.25
_chemical_name_systematic
;
<i>cis</i>-Dichloridobis(1,10-phenanthroline-5,6-diol-
\k^2^<i>N</i>,<i>N</i>')manganese(II)
;
_space_group_IT_number 15
_symmetry_cell_setting monoclinic
_symmetry_space_group_name_Hall '-C 2yc'
_symmetry_space_group_name_H-M 'C 1 2/c 1'
_atom_sites_solution_hydrogens geom
_atom_sites_solution_primary direct
_atom_sites_solution_secondary difmap
_cell_angle_alpha 90.00
_cell_angle_beta 101.777(2)
_cell_angle_gamma 90.00
_cell_formula_units_Z 4
_cell_length_a 8.5272(2)
_cell_length_b 14.4503(4)
_cell_length_c 18.1776(5)
_cell_measurement_reflns_used 5172
_cell_measurement_temperature 293(2)
_cell_measurement_theta_max 27.89
_cell_measurement_theta_min 2.82
_cell_volume 2192.70(10)
_computing_cell_refinement 'SAINT or APEX2? (Bruker, 1999)'
_computing_data_collection 'SMART or APEX2? (Bruker, 1998)'
_computing_data_reduction 'SAINT or APEX2? (Bruker, 1999)'
_computing_molecular_graphics 'SHELXTL (Sheldrick, 2008)'
_computing_publication_material 'SHELXTL (Sheldrick, 2008)'
_computing_structure_refinement 'SHELXL97 (Sheldrick, 2008)'
_computing_structure_solution 'SHELXS97 (Sheldrick, 2008)'
_diffrn_ambient_temperature 293(2)
_diffrn_measured_fraction_theta_full 0.995
_diffrn_measured_fraction_theta_max 0.995
_diffrn_measurement_device_type 'Bruker APEXII area-detector'
_diffrn_measurement_method '\f and \w'
_diffrn_radiation_monochromator graphite
_diffrn_radiation_source 'fine-focus sealed tube'
_diffrn_radiation_type MoK\a
_diffrn_radiation_wavelength 0.71073
_diffrn_reflns_av_R_equivalents 0.0252
_diffrn_reflns_av_sigmaI/netI 0.0231
_diffrn_reflns_limit_h_max 11
_diffrn_reflns_limit_h_min -9
_diffrn_reflns_limit_k_max 18
_diffrn_reflns_limit_k_min -18
_diffrn_reflns_limit_l_max 23
_diffrn_reflns_limit_l_min -23
_diffrn_reflns_number 9077
_diffrn_reflns_theta_full 27.89
_diffrn_reflns_theta_max 27.89
_diffrn_reflns_theta_min 2.29
_diffrn_standards_number 0
_exptl_absorpt_coefficient_mu 0.888
_exptl_absorpt_correction_type none
_exptl_crystal_colour brown
_exptl_crystal_density_diffrn 1.667
_exptl_crystal_density_method 'not measured'
_exptl_crystal_description block
_exptl_crystal_F_000 1116
_exptl_crystal_size_max 0.23
_exptl_crystal_size_mid 0.21
_exptl_crystal_size_min 0.20
_refine_diff_density_max 0.588
_refine_diff_density_min -0.267
_refine_ls_extinction_expression Fc^*^=kFc[1+0.001xFc^2^\l^3^/sin(2\q)]^-1/4^
_refine_ls_extinction_method none
_refine_ls_goodness_of_fit_ref 1.028
_refine_ls_hydrogen_treatment constr
_refine_ls_matrix_type full
_refine_ls_number_parameters 161
_refine_ls_number_reflns 2600
_refine_ls_number_restraints 0
_refine_ls_restrained_S_all 1.028
_refine_ls_R_factor_all 0.0339
_refine_ls_R_factor_gt 0.0305
_refine_ls_shift/su_max 0.001
_refine_ls_shift/su_mean 0.000
_refine_ls_structure_factor_coef Fsqd
_refine_ls_weighting_details 'calc w=1/[\s^2^(Fo^2^)+(0.0359P)^2^+2.8002P] where P=(Fo^2^+2Fc^2^)/3'
_refine_ls_weighting_scheme calc
_refine_ls_wR_factor_gt 0.0797
_refine_ls_wR_factor_ref 0.0819
_reflns_number_gt 2350
_reflns_number_total 2600
_reflns_threshold_expression I>2\s(I)
_cod_data_source_file ln3111.cif
_cod_data_source_block I
_cod_original_sg_symbol_H-M 'C 2/c'
_cod_database_code 2016769
_cod_database_fobs_code 2016769

loop_
_symmetry_equiv_pos_as_xyz
'x, y, z'
'-x, y, -z+1/2'
'x+1/2, y+1/2, z'
'-x+1/2, y+1/2, -z+1/2'
'-x, -y, -z'
'x, -y, z-1/2'
'-x+1/2, -y+1/2, -z'
'x+1/2, -y+1/2, z-1/2'

loop_
_atom_site_type_symbol
_atom_site_label
_atom_site_fract_x
_atom_site_fract_y
_atom_site_fract_z
_atom_site_U_iso_or_equiv
_atom_site_adp_type
_atom_site_calc_flag
_atom_site_refinement_flags
_atom_site_occupancy
C C1 0.6890(2) 1.13728(13) 0.32165(10) 0.0347(4) Uani d . 1
H H1 0.6637 1.1865 0.2884 0.042 Uiso calc R 1
C C2 0.5839(2) 1.11507(15) 0.36820(12) 0.0423(5) Uani d . 1
H H2 0.4903 1.1490 0.3660 0.051 Uiso calc R 1
C C3 0.6200(2) 1.04256(16) 0.41731(11) 0.0411(4) Uani d . 1
H H3 0.5508 1.0270 0.4489 0.049 Uiso calc R 1
C C4 0.7615(2) 0.99162(13) 0.42005(9) 0.0312(4) Uani d . 1
C C5 0.8075(2) 0.91565(13) 0.47055(10) 0.0353(4) Uani d . 1
C C6 0.9459(2) 0.86860(12) 0.47106(10) 0.0355(4) Uani d . 1
C C7 1.0486(2) 0.89436(12) 0.42133(10) 0.0320(4) Uani d . 1
C C8 1.1933(3) 0.84805(14) 0.41942(11) 0.0424(5) Uani d . 1
H H8 1.2249 0.7979 0.4510 0.051 Uiso calc R 1
C C9 1.2866(3) 0.87670(14) 0.37135(13) 0.0459(5) Uani d . 1
H H9 1.3815 0.8460 0.3694 0.055 Uiso calc R 1
C C10 1.2378(2) 0.95273(14) 0.32515(11) 0.0383(4) Uani d . 1
H H10 1.3026 0.9722 0.2927 0.046 Uiso calc R 1
C C11 1.0084(2) 0.96950(11) 0.37212(9) 0.0272(3) Uani d . 1
C C12 0.86085(19) 1.01903(11) 0.37113(9) 0.0264(3) Uani d . 1
Cl Cl1 1.16436(5) 1.23062(3) 0.34049(2) 0.03758(13) Uani d . 1
Mn Mn1 1.0000 1.12141(2) 0.2500 0.02599(11) Uani d S 1
N N1 0.82424(16) 1.09106(10) 0.32280(8) 0.0276(3) Uani d . 1
N N2 1.10312(17) 0.99856(10) 0.32532(8) 0.0297(3) Uani d . 1
O O2 0.9982(2) 0.79494(10) 0.51669(9) 0.0524(4) Uani d . 1
H H21 0.9381 0.7871 0.5461 0.079 Uiso calc R 1
O O1 0.70157(19) 0.89526(12) 0.51542(9) 0.0529(4) Uani d . 1
H H11 0.7374 0.8529 0.5440 0.079 Uiso calc R 1

loop_
_atom_site_aniso_label
_atom_site_aniso_U_11
_atom_site_aniso_U_22
_atom_site_aniso_U_33
_atom_site_aniso_U_12
_atom_site_aniso_U_13
_atom_site_aniso_U_23
C1 0.0317(9) 0.0405(10) 0.0322(9) 0.0063(7) 0.0071(7) 0.0032(7)
C2 0.0285(9) 0.0607(13) 0.0395(10) 0.0086(8) 0.0109(8) 0.0034(9)
C3 0.0307(9) 0.0618(13) 0.0338(9) -0.0035(8) 0.0132(7) 0.0032(9)
C4 0.0305(8) 0.0387(9) 0.0242(8) -0.0067(7) 0.0048(6) -0.0010(7)
C5 0.0414(10) 0.0393(10) 0.0263(8) -0.0113(8) 0.0092(7) 0.0017(7)
C6 0.0491(11) 0.0291(9) 0.0272(8) -0.0048(7) 0.0054(7) 0.0036(6)
C7 0.0411(10) 0.0273(8) 0.0268(8) -0.0006(7) 0.0051(7) -0.0002(6)
C8 0.0539(12) 0.0335(9) 0.0392(10) 0.0127(8) 0.0082(9) 0.0088(8)
C9 0.0458(11) 0.0450(11) 0.0478(12) 0.0194(9) 0.0120(9) 0.0077(9)
C10 0.0349(9) 0.0425(10) 0.0395(10) 0.0084(8) 0.0123(8) 0.0071(8)
C11 0.0313(8) 0.0251(8) 0.0244(7) -0.0012(6) 0.0041(6) -0.0008(6)
C12 0.0275(8) 0.0290(8) 0.0223(7) -0.0035(6) 0.0042(6) -0.0013(6)
Cl1 0.0404(3) 0.0379(2) 0.0333(2) -0.00613(17) 0.00493(18) -0.00481(17)
Mn1 0.02674(19) 0.02773(19) 0.02457(19) 0.000 0.00773(13) 0.000
N1 0.0270(7) 0.0308(7) 0.0252(7) 0.0016(5) 0.0056(5) 0.0006(5)
N2 0.0294(7) 0.0303(7) 0.0303(7) 0.0028(5) 0.0079(6) 0.0027(6)
O1 0.0513(9) 0.0680(11) 0.0442(8) -0.0073(7) 0.0211(7) 0.0186(7)
O2 0.0750(11) 0.0417(8) 0.0436(8) 0.0078(7) 0.0192(8) 0.0186(7)

loop_
_atom_type_symbol
_atom_type_description
_atom_type_scat_dispersion_real
_atom_type_scat_dispersion_imag
_atom_type_scat_source
C C 0.0033 0.0016 'International Tables Vol C Tables 4.2.6.8 and 6.1.1.4'
H H 0.0000 0.0000 'International Tables Vol C Tables 4.2.6.8 and 6.1.1.4'
N N 0.0061 0.0033 'International Tables Vol C Tables 4.2.6.8 and 6.1.1.4'
O O 0.0106 0.0060 'International Tables Vol C Tables 4.2.6.8 and 6.1.1.4'
Cl Cl 0.1484 0.1585 'International Tables Vol C Tables 4.2.6.8 and 6.1.1.4'
Mn Mn 0.3368 0.7283 'International Tables Vol C Tables 4.2.6.8 and 6.1.1.4'

loop_
_geom_angle_atom_site_label_1
_geom_angle_atom_site_label_2
_geom_angle_atom_site_label_3
_geom_angle_site_symmetry_1
_geom_angle_site_symmetry_3
_geom_angle
_geom_angle_publ_flag
N1 C1 C2 . . 122.66(17) ?
N1 C1 H1 . . 118.7 ?
C2 C1 H1 . . 118.7 ?
C3 C2 C1 . . 119.08(18) ?
C3 C2 H2 . . 120.5 ?
C1 C2 H2 . . 120.5 ?
C2 C3 C4 . . 120.04(17) ?
C2 C3 H3 . . 120.0 ?
C4 C3 H3 . . 120.0 ?
C12 C4 C3 . . 117.02(16) ?
C12 C4 C5 . . 120.01(16) ?
C3 C4 C5 . . 122.96(16) ?
C6 C5 O1 . . 124.47(17) ?
C6 C5 C4 . . 120.70(16) ?
O1 C5 C4 . . 114.83(17) ?
C5 C6 O2 . . 124.66(17) ?
C5 C6 C7 . . 120.53(16) ?
O2 C6 C7 . . 114.81(18) ?
C11 C7 C8 . . 116.92(17) ?
C11 C7 C6 . . 120.14(17) ?
C8 C7 C6 . . 122.94(17) ?
C9 C8 C7 . . 120.04(18) ?
C9 C8 H8 . . 120.0 ?
C7 C8 H8 . . 120.0 ?
C8 C9 C10 . . 118.99(18) ?
C8 C9 H9 . . 120.5 ?
C10 C9 H9 . . 120.5 ?
N2 C10 C9 . . 122.98(18) ?
N2 C10 H10 . . 118.5 ?
C9 C10 H10 . . 118.5 ?
N2 C11 C7 . . 122.71(16) ?
N2 C11 C12 . . 117.93(14) ?
C7 C11 C12 . . 119.36(15) ?
N1 C12 C4 . . 122.52(15) ?
N1 C12 C11 . . 118.23(14) ?
C4 C12 C11 . . 119.26(15) ?
N1 Mn1 N1 2_755 . 157.37(8) y
N1 Mn1 N2 . 2_755 88.85(5) y
N1 Mn1 N2 . . 73.61(5) y
N2 Mn1 N2 2_755 . 79.19(7) y
N1 Mn1 Cl1 . . 95.05(4) y
N2 Mn1 Cl1 2_755 . 167.04(4) y
N2 Mn1 Cl1 . . 90.04(4) y
N1 Mn1 Cl1 . 2_755 99.22(4) y
N2 Mn1 Cl1 . 2_755 167.04(4) y
Cl1 Mn1 Cl1 . 2_755 101.49(3) y
C1 N1 C12 . . 118.69(15) ?
C1 N1 Mn1 . . 125.19(12) ?
C12 N1 Mn1 . . 116.12(10) ?
C10 N2 C11 . . 118.34(15) ?
C10 N2 Mn1 . . 127.51(12) ?
C11 N2 Mn1 . . 114.08(11) ?
C6 O2 H21 . . 109.5 ?
C5 O1 H11 . . 109.5 ?

loop_
_geom_bond_atom_site_label_1
_geom_bond_atom_site_label_2
_geom_bond_distance
_geom_bond_publ_flag
C1 N1 1.329(2) ?
C1 C2 1.390(3) ?
C1 H1 0.9300 ?
C2 C3 1.370(3) ?
C2 H2 0.9300 ?
C3 C4 1.406(3) ?
C3 H3 0.9300 ?
C4 C12 1.404(2) ?
C4 C5 1.433(3) ?
C5 C6 1.360(3) ?
C5 O1 1.367(2) ?
C6 O2 1.367(2) ?
C6 C7 1.431(3) ?
C7 C11 1.404(2) ?
C7 C8 1.410(3) ?
C8 C9 1.361(3) ?
C8 H8 0.9300 ?
C9 C10 1.394(3) ?
C9 H9 0.9300 ?
C10 N2 1.326(2) ?
C10 H10 0.9300 ?
C11 N2 1.354(2) ?
C11 C12 1.444(2) ?
C12 N1 1.357(2) ?
Mn1 N1 2.2359(14) y
Mn1 N2 2.3039(14) y
Mn1 Cl1 2.4938(5) y
O2 H21 0.8200 ?
O1 H11 0.8200 ?

loop_
_geom_hbond_atom_site_label_D
_geom_hbond_atom_site_label_H
_geom_hbond_atom_site_label_A
_geom_hbond_site_symmetry_A
_geom_hbond_distance_DH
_geom_hbond_distance_HA
_geom_hbond_distance_DA
_geom_hbond_angle_DHA
O1 H11 Cl1 5_776 0.82 2.42 3.2020(16) 161
O2 H21 Cl1 5_776 0.82 2.41 3.2042(16) 163

loop_
_geom_torsion_atom_site_label_1
_geom_torsion_atom_site_label_2
_geom_torsion_atom_site_label_3
_geom_torsion_atom_site_label_4
_geom_torsion_site_symmetry_1
_geom_torsion
N1 C1 C2 C3 . -0.2(3)
C1 C2 C3 C4 . -0.1(3)
C2 C3 C4 C12 . 0.3(3)
C2 C3 C4 C5 . 179.32(18)
C12 C4 C5 C6 . -0.9(3)
C3 C4 C5 C6 . -179.92(18)
C12 C4 C5 O1 . 180.00(16)
C3 C4 C5 O1 . 1.0(3)
O1 C5 C6 O2 . -0.3(3)
C4 C5 C6 O2 . -179.36(17)
O1 C5 C6 C7 . 179.28(18)
C4 C5 C6 C7 . 0.3(3)
C5 C6 C7 C11 . 0.9(3)
O2 C6 C7 C11 . -179.48(16)
C5 C6 C7 C8 . -179.96(18)
O2 C6 C7 C8 . -0.3(3)
C11 C7 C8 C9 . 0.0(3)
C6 C7 C8 C9 . -179.2(2)
C7 C8 C9 C10 . 0.8(3)
C8 C9 C10 N2 . -0.5(3)
C8 C7 C11 N2 . -1.1(3)
C6 C7 C11 N2 . 178.16(16)
C8 C7 C11 C12 . 179.44(16)
C6 C7 C11 C12 . -1.3(2)
C3 C4 C12 N1 . -0.1(3)
C5 C4 C12 N1 . -179.22(15)
C3 C4 C12 C11 . 179.48(16)
C5 C4 C12 C11 . 0.4(2)
N2 C11 C12 N1 . 0.8(2)
C7 C11 C12 N1 . -179.65(15)
N2 C11 C12 C4 . -178.81(15)
C7 C11 C12 C4 . 0.7(2)
C2 C1 N1 C12 . 0.3(3)
C2 C1 N1 Mn1 . 179.83(15)
C4 C12 N1 C1 . -0.1(2)
C11 C12 N1 C1 . -179.77(15)
C4 C12 N1 Mn1 . -179.71(12)
C11 C12 N1 Mn1 . 0.66(18)
N1 Mn1 N1 C1 2_755 -140.20(15)
N2 Mn1 N1 C1 2_755 -101.64(15)
N2 Mn1 N1 C1 . 179.29(15)
Cl1 Mn1 N1 C1 . 90.74(14)
Cl1 Mn1 N1 C1 2_755 -11.79(15)
N1 Mn1 N1 C12 2_755 39.35(11)
N2 Mn1 N1 C12 2_755 77.90(12)
N2 Mn1 N1 C12 . -1.16(11)
Cl1 Mn1 N1 C12 . -89.71(11)
Cl1 Mn1 N1 C12 2_755 167.76(11)
C9 C10 N2 C11 . -0.6(3)
C9 C10 N2 Mn1 . -177.48(15)
C7 C11 N2 C10 . 1.4(3)
C12 C11 N2 C10 . -179.13(16)
C7 C11 N2 Mn1 . 178.69(13)
C12 C11 N2 Mn1 . -1.82(19)
N1 Mn1 N2 C10 . 178.59(17)
N1 Mn1 N2 C10 2_755 13.07(16)
N2 Mn1 N2 C10 2_755 86.59(16)
Cl1 Mn1 N2 C10 . -86.15(16)
Cl1 Mn1 N2 C10 2_755 120.87(19)
N1 Mn1 N2 C11 . 1.57(11)
N1 Mn1 N2 C11 2_755 -163.95(12)
N2 Mn1 N2 C11 2_755 -90.43(12)
Cl1 Mn1 N2 C11 . 96.83(11)
Cl1 Mn1 N2 C11 2_755 -56.2(2)
